data_7108588
loop_
_publ_author_name
'Katsuhiko Takeuchi'
'Douglas W. Stephan'

_publ_section_title
;
 Silyl-migrations in frustrated Lewis pair chemistry: reactions of
 (CH3)3Si)3P and B(C6F4H)3 with H2 and CO2
;
_journal_name_full Chem.Commun.
_journal_page_first 11304
_journal_paper_doi 10.1039/c2cc36470k
_journal_volume 48
_journal_year 2012
_chemical_formula_sum 'C29 H30 B F12 O4 P Si3'
_chemical_formula_weight 796.58
_chemical_name_systematic
;
?
;
_space_group_IT_number 2
_symmetry_cell_setting triclinic
_symmetry_space_group_name_Hall '-P 1'
_symmetry_space_group_name_H-M 'P -1'
_atom_sites_solution_hydrogens geom
_atom_sites_solution_primary direct
_atom_sites_solution_secondary difmap
_audit_creation_method SHELXL-97
_cell_angle_alpha 84.657(2)
_cell_angle_beta 87.6520(10)
_cell_angle_gamma 85.639(2)
_cell_formula_units_Z 2
_cell_length_a 10.8454(4)
_cell_length_b 11.2438(4)
_cell_length_c 15.4120(6)
_cell_measurement_reflns_used 9885
_cell_measurement_temperature 150(2)
_cell_measurement_theta_max 27.461
_cell_measurement_theta_min 2.650
_cell_volume 1864.72(12)
_computing_structure_refinement 'SHELXL-97 (Sheldrick, 1997)'
_computing_structure_solution 'SHELXS-97 (Sheldrick, 1990)'
_diffrn_ambient_temperature 150(2)
_diffrn_measured_fraction_theta_full 0.988
_diffrn_measured_fraction_theta_max 0.988
_diffrn_measurement_device_type 'Bruker APEXII CCD area detector'
_diffrn_measurement_method 'phi and omega scans'
_diffrn_radiation_monochromator graphite
_diffrn_radiation_source 'fine-focus sealed tube'
_diffrn_radiation_type MoK\a
_diffrn_radiation_wavelength 0.71073
_diffrn_reflns_av_R_equivalents 0.0334
_diffrn_reflns_av_sigmaI/netI 0.0385
_diffrn_reflns_limit_h_max 14
_diffrn_reflns_limit_h_min -11
_diffrn_reflns_limit_k_max 14
_diffrn_reflns_limit_k_min -13
_diffrn_reflns_limit_l_max 20
_diffrn_reflns_limit_l_min -20
_diffrn_reflns_number 32663
_diffrn_reflns_theta_full 27.50
_diffrn_reflns_theta_max 27.50
_diffrn_reflns_theta_min 1.82
_exptl_absorpt_coefficient_mu 0.262
_exptl_absorpt_correction_T_max 0.9494
_exptl_absorpt_correction_T_min 0.9494
_exptl_absorpt_correction_type empirical
_exptl_crystal_colour 'Pale yellow'
_exptl_crystal_density_diffrn 1.419
_exptl_crystal_density_method 'not measured'
_exptl_crystal_description Plate
_exptl_crystal_F_000 812
_exptl_crystal_size_max 0.20
_exptl_crystal_size_mid 0.20
_exptl_crystal_size_min 0.20
_refine_diff_density_max 0.396
_refine_diff_density_min -0.308
_refine_diff_density_rms 0.054
_refine_ls_extinction_method none
_refine_ls_goodness_of_fit_ref 1.019
_refine_ls_hydrogen_treatment constr
_refine_ls_matrix_type full
_refine_ls_number_parameters 451
_refine_ls_number_reflns 8451
_refine_ls_number_restraints 0
_refine_ls_restrained_S_all 1.019
_refine_ls_R_factor_all 0.0631
_refine_ls_R_factor_gt 0.0404
_refine_ls_shift/su_max 0.000
_refine_ls_shift/su_mean 0.000
_refine_ls_structure_factor_coef Fsqd
_refine_ls_weighting_details 'calc w=1/[\s^2^(Fo^2^)+(0.0410P)^2^+1.1322P] where P=(Fo^2^+2Fc^2^)/3'
_refine_ls_weighting_scheme calc
_refine_ls_wR_factor_gt 0.0907
_refine_ls_wR_factor_ref 0.1021
_reflns_number_gt 6312
_reflns_number_total 8451
_reflns_threshold_expression >2sigma(I)
_cod_data_source_file c2cc36470k.txt
_cod_data_source_block kt004_0m
_cod_database_code 7108588

loop_
_symmetry_equiv_pos_as_xyz
'x, y, z'
'-x, -y, -z'

loop_
_atom_site_label
_atom_site_type_symbol
_atom_site_fract_x
_atom_site_fract_y
_atom_site_fract_z
_atom_site_U_iso_or_equiv
_atom_site_adp_type
_atom_site_occupancy
_atom_site_symmetry_multiplicity
_atom_site_calc_flag
P1 P 0.18147(5) 0.45763(5) 0.15666(4) 0.02801(13) Uani 1 1 d
C1 C 0.11265(16) 0.38080(17) 0.25274(13) 0.0229(4) Uani 1 1 d
C2 C 0.08794(17) 0.59120(17) 0.14753(13) 0.0234(4) Uani 1 1 d
O1 O 0.17364(11) 0.29643(11) 0.29711(8) 0.0203(3) Uani 1 1 d
O2 O -0.00301(12) 0.39967(13) 0.27567(9) 0.0309(3) Uani 1 1 d
O3 O 0.00295(13) 0.62671(12) 0.20308(9) 0.0294(3) Uani 1 1 d
O4 O 0.10667(13) 0.67039(12) 0.08054(9) 0.0284(3) Uani 1 1 d
Si1 Si -0.08622(5) 0.31724(5) 0.35591(4) 0.02680(14) Uani 1 1 d
C3 C -0.01339(19) 0.3168(2) 0.46180(14) 0.0320(5) Uani 1 1 d
H1 H -0.0145 0.3991 0.4782 0.048 Uiso 1 1 calc
H2 H 0.0724 0.2830 0.4573 0.048 Uiso 1 1 calc
H3 H -0.0593 0.2682 0.5063 0.048 Uiso 1 1 calc
C4 C -0.0910(2) 0.1672(2) 0.31720(15) 0.0429(6) Uani 1 1 d
H4 H -0.1304 0.1745 0.2607 0.064 Uiso 1 1 calc
H5 H -0.1386 0.1168 0.3595 0.064 Uiso 1 1 calc
H6 H -0.0065 0.1307 0.3109 0.064 Uiso 1 1 calc
C5 C -0.2383(2) 0.4023(3) 0.35290(17) 0.0509(7) Uani 1 1 d
H7 H -0.2737 0.3996 0.2957 0.076 Uiso 1 1 calc
H8 H -0.2284 0.4857 0.3631 0.076 Uiso 1 1 calc
H9 H -0.2938 0.3668 0.3983 0.076 Uiso 1 1 calc
Si2 Si -0.07393(6) 0.76702(6) 0.20197(4) 0.03841(16) Uani 1 1 d
C6 C -0.1713(3) 0.7516(3) 0.30298(18) 0.0605(8) Uani 1 1 d
H10 H -0.1183 0.7367 0.3534 0.091 Uiso 1 1 calc
H11 H -0.2233 0.6844 0.3010 0.091 Uiso 1 1 calc
H12 H -0.2240 0.8256 0.3081 0.091 Uiso 1 1 calc
C7 C -0.1682(3) 0.7918(2) 0.10453(18) 0.0512(7) Uani 1 1 d
H13 H -0.2279 0.7304 0.1065 0.077 Uiso 1 1 calc
H14 H -0.1143 0.7870 0.0522 0.077 Uiso 1 1 calc
H15 H -0.2126 0.8712 0.1030 0.077 Uiso 1 1 calc
C8 C 0.0415(3) 0.8775(3) 0.2064(2) 0.0782(10) Uani 1 1 d
H16 H 0.0892 0.8583 0.2592 0.117 Uiso 1 1 calc
H17 H -0.0005 0.9577 0.2076 0.117 Uiso 1 1 calc
H18 H 0.0974 0.8755 0.1549 0.117 Uiso 1 1 calc
Si3 Si 0.20360(6) 0.67879(6) -0.00962(4) 0.03212(15) Uani 1 1 d
C9 C 0.1408(3) 0.8211(3) -0.06649(18) 0.0598(8) Uani 1 1 d
H19 H 0.1516 0.8871 -0.0309 0.090 Uiso 1 1 calc
H20 H 0.0525 0.8165 -0.0759 0.090 Uiso 1 1 calc
H21 H 0.1848 0.8352 -0.1229 0.090 Uiso 1 1 calc
C10 C 0.3619(2) 0.6861(3) 0.02731(18) 0.0516(7) Uani 1 1 d
H22 H 0.3652 0.7562 0.0603 0.077 Uiso 1 1 calc
H23 H 0.4193 0.6928 -0.0234 0.077 Uiso 1 1 calc
H24 H 0.3855 0.6133 0.0647 0.077 Uiso 1 1 calc
C11 C 0.1856(3) 0.5498(3) -0.07173(17) 0.0528(7) Uani 1 1 d
H25 H 0.0998 0.5512 -0.0897 0.079 Uiso 1 1 calc
H26 H 0.2062 0.4755 -0.0351 0.079 Uiso 1 1 calc
H27 H 0.2411 0.5538 -0.1235 0.079 Uiso 1 1 calc
B1 B 0.31638(18) 0.26962(19) 0.30440(14) 0.0199(4) Uani 1 1 d
C12 C 0.37484(16) 0.39881(16) 0.30625(13) 0.0215(4) Uani 1 1 d
C13 C 0.46132(16) 0.44806(17) 0.24769(13) 0.0234(4) Uani 1 1 d
C14 C 0.49742(18) 0.56261(18) 0.24919(15) 0.0301(5) Uani 1 1 d
C15 C 0.4487(2) 0.63651(19) 0.30924(17) 0.0387(6) Uani 1 1 d
H28 H 0.4734 0.7157 0.3098 0.046 Uiso 1 1 calc
C16 C 0.36221(19) 0.59132(19) 0.36908(16) 0.0361(5) Uani 1 1 d
C17 C 0.32815(17) 0.47639(18) 0.36715(14) 0.0277(4) Uani 1 1 d
F1 F 0.51262(10) 0.38554(10) 0.18231(8) 0.0302(3) Uani 1 1 d
F2 F 0.58243(11) 0.60299(11) 0.18862(9) 0.0414(3) Uani 1 1 d
F3 F 0.31000(13) 0.65981(12) 0.42961(11) 0.0556(4) Uani 1 1 d
F4 F 0.24247(11) 0.43879(11) 0.42793(8) 0.0360(3) Uani 1 1 d
C18 C 0.32467(16) 0.18169(16) 0.39604(12) 0.0201(4) Uani 1 1 d
C19 C 0.39564(17) 0.19349(18) 0.46713(13) 0.0235(4) Uani 1 1 d
C20 C 0.39858(18) 0.11171(19) 0.53985(13) 0.0277(4) Uani 1 1 d
C21 C 0.3318(2) 0.01225(19) 0.54591(13) 0.0313(5) Uani 1 1 d
H29 H 0.3339 -0.0436 0.5961 0.038 Uiso 1 1 calc
C22 C 0.26222(19) -0.00269(18) 0.47626(14) 0.0282(4) Uani 1 1 d
C23 C 0.25953(17) 0.07897(17) 0.40411(12) 0.0230(4) Uani 1 1 d
F5 F 0.46746(11) 0.28628(11) 0.46738(8) 0.0345(3) Uani 1 1 d
F6 F 0.47136(12) 0.12833(12) 0.60634(8) 0.0421(3) Uani 1 1 d
F7 F 0.19604(13) -0.10005(11) 0.47717(9) 0.0452(3) Uani 1 1 d
F8 F 0.19101(11) 0.05431(10) 0.33745(8) 0.0326(3) Uani 1 1 d
C24 C 0.37300(16) 0.18505(16) 0.22924(12) 0.0196(4) Uani 1 1 d
C25 C 0.49555(17) 0.13950(17) 0.23633(12) 0.0223(4) Uani 1 1 d
C26 C 0.54959(18) 0.05320(18) 0.18756(14) 0.0285(5) Uani 1 1 d
C27 C 0.4851(2) 0.00657(19) 0.12522(14) 0.0333(5) Uani 1 1 d
H30 H 0.5220 -0.0532 0.0908 0.040 Uiso 1 1 calc
C28 C 0.3647(2) 0.05074(19) 0.11537(13) 0.0314(5) Uani 1 1 d
C29 C 0.31066(17) 0.13695(17) 0.16598(13) 0.0244(4) Uani 1 1 d
F9 F 0.56579(9) 0.18042(10) 0.29649(7) 0.0274(3) Uani 1 1 d
F10 F 0.66887(11) 0.01227(11) 0.20210(9) 0.0417(3) Uani 1 1 d
F11 F 0.29606(14) 0.00807(13) 0.05534(9) 0.0479(4) Uani 1 1 d
F12 F 0.18969(10) 0.17082(11) 0.15240(8) 0.0333(3) Uani 1 1 d

loop_
_atom_site_aniso_label
_atom_site_aniso_U_11
_atom_site_aniso_U_22
_atom_site_aniso_U_33
_atom_site_aniso_U_23
_atom_site_aniso_U_13
_atom_site_aniso_U_12
P1 0.0215(2) 0.0294(3) 0.0288(3) 0.0098(2) 0.0077(2) 0.0061(2)
C1 0.0172(9) 0.0258(10) 0.0245(10) 0.0019(8) 0.0007(8) 0.0007(8)
C2 0.0236(9) 0.0261(10) 0.0202(10) -0.0005(8) -0.0009(8) -0.0020(8)
O1 0.0162(6) 0.0208(7) 0.0230(7) 0.0033(5) -0.0012(5) -0.0006(5)
O2 0.0167(6) 0.0402(9) 0.0311(8) 0.0137(7) 0.0044(6) 0.0045(6)
O3 0.0344(8) 0.0267(8) 0.0249(8) -0.0010(6) 0.0061(6) 0.0060(6)
O4 0.0363(8) 0.0232(7) 0.0235(7) 0.0046(6) 0.0025(6) 0.0015(6)
Si1 0.0174(2) 0.0383(3) 0.0234(3) 0.0038(2) 0.0024(2) -0.0036(2)
C3 0.0306(11) 0.0401(13) 0.0260(11) -0.0038(9) 0.0049(9) -0.0090(9)
C4 0.0389(12) 0.0615(16) 0.0326(13) -0.0138(12) 0.0065(10) -0.0233(12)
C5 0.0213(10) 0.0771(19) 0.0485(16) 0.0173(14) 0.0071(10) 0.0029(11)
Si2 0.0508(4) 0.0261(3) 0.0375(4) -0.0097(3) 0.0070(3) 0.0064(3)
C6 0.0723(19) 0.0612(18) 0.0433(16) -0.0132(14) 0.0150(14) 0.0266(15)
C7 0.0546(15) 0.0427(15) 0.0508(16) 0.0010(12) 0.0018(13) 0.0237(12)
C8 0.096(3) 0.0495(18) 0.096(3) -0.0367(18) 0.010(2) -0.0222(17)
Si3 0.0352(3) 0.0413(4) 0.0206(3) 0.0027(3) -0.0001(2) -0.0152(3)
C9 0.0754(19) 0.0607(18) 0.0413(16) 0.0257(13) -0.0119(14) -0.0239(15)
C10 0.0386(13) 0.0718(19) 0.0460(16) 0.0009(14) -0.0028(12) -0.0215(13)
C11 0.0547(16) 0.0726(19) 0.0355(14) -0.0225(13) 0.0076(12) -0.0167(14)
B1 0.0158(9) 0.0213(11) 0.0223(11) -0.0011(9) -0.0027(8) -0.0001(8)
C12 0.0161(8) 0.0211(10) 0.0272(10) -0.0023(8) -0.0017(7) -0.0002(7)
C13 0.0183(9) 0.0220(10) 0.0299(11) -0.0053(8) -0.0002(8) 0.0015(7)
C14 0.0215(9) 0.0272(11) 0.0415(13) -0.0006(10) 0.0028(9) -0.0068(8)
C15 0.0326(11) 0.0229(11) 0.0628(16) -0.0123(11) 0.0043(11) -0.0090(9)
C16 0.0291(11) 0.0298(12) 0.0516(15) -0.0186(11) 0.0046(10) -0.0021(9)
C17 0.0203(9) 0.0275(11) 0.0356(12) -0.0064(9) 0.0043(8) -0.0021(8)
F1 0.0304(6) 0.0274(6) 0.0326(7) -0.0044(5) 0.0095(5) -0.0050(5)
F2 0.0341(7) 0.0331(7) 0.0568(9) 0.0001(6) 0.0134(6) -0.0144(5)
F3 0.0519(8) 0.0403(8) 0.0795(11) -0.0375(8) 0.0243(8) -0.0106(7)
F4 0.0317(6) 0.0359(7) 0.0421(8) -0.0144(6) 0.0155(6) -0.0081(5)
C18 0.0190(8) 0.0203(9) 0.0204(10) -0.0030(8) 0.0006(7) 0.0036(7)
C19 0.0194(9) 0.0266(10) 0.0248(10) -0.0051(8) -0.0007(8) 0.0001(8)
C20 0.0256(10) 0.0400(12) 0.0169(10) -0.0053(9) -0.0036(8) 0.0072(9)
C21 0.0363(11) 0.0323(12) 0.0217(11) 0.0060(9) 0.0023(9) 0.0078(9)
C22 0.0334(11) 0.0218(10) 0.0282(11) 0.0013(9) 0.0029(9) -0.0009(8)
C23 0.0243(9) 0.0235(10) 0.0213(10) -0.0027(8) -0.0026(8) 0.0000(8)
F5 0.0321(6) 0.0399(7) 0.0337(7) -0.0043(6) -0.0103(5) -0.0114(5)
F6 0.0444(7) 0.0574(9) 0.0246(7) -0.0032(6) -0.0137(6) 0.0015(6)
F7 0.0653(9) 0.0297(7) 0.0407(8) 0.0090(6) -0.0006(7) -0.0184(6)
F8 0.0411(7) 0.0289(6) 0.0294(7) 0.0026(5) -0.0116(5) -0.0140(5)
C24 0.0222(9) 0.0159(9) 0.0199(10) 0.0036(7) -0.0009(7) -0.0014(7)
C25 0.0242(9) 0.0216(10) 0.0209(10) 0.0002(8) -0.0018(8) -0.0020(8)
C26 0.0260(10) 0.0256(11) 0.0315(12) 0.0025(9) 0.0055(9) 0.0041(8)
C27 0.0425(12) 0.0283(11) 0.0286(12) -0.0078(9) 0.0075(10) 0.0027(9)
C28 0.0448(12) 0.0293(11) 0.0218(11) -0.0062(9) -0.0042(9) -0.0072(10)
C29 0.0259(10) 0.0240(10) 0.0228(10) 0.0014(8) -0.0030(8) -0.0015(8)
F9 0.0207(5) 0.0301(6) 0.0314(6) -0.0034(5) -0.0060(5) 0.0025(5)
F10 0.0292(6) 0.0397(8) 0.0538(9) -0.0069(6) 0.0054(6) 0.0120(6)
F11 0.0613(9) 0.0512(9) 0.0355(8) -0.0214(7) -0.0111(7) -0.0067(7)
F12 0.0283(6) 0.0381(7) 0.0349(7) -0.0069(6) -0.0127(5) -0.0003(5)

loop_
_atom_type_symbol
_atom_type_description
_atom_type_scat_dispersion_real
_atom_type_scat_dispersion_imag
_atom_type_scat_source
H H 0.0000 0.0000 'International Tables Vol C Tables 4.2.6.8 and 6.1.1.4'
C C 0.0033 0.0016 'International Tables Vol C Tables 4.2.6.8 and 6.1.1.4'
B B 0.0013 0.0007 'International Tables Vol C Tables 4.2.6.8 and 6.1.1.4'
P P 0.1023 0.0942 'International Tables Vol C Tables 4.2.6.8 and 6.1.1.4'
F F 0.0171 0.0103 'International Tables Vol C Tables 4.2.6.8 and 6.1.1.4'
O O 0.0106 0.0060 'International Tables Vol C Tables 4.2.6.8 and 6.1.1.4'
Si Si 0.0817 0.0704 'International Tables Vol C Tables 4.2.6.8 and 6.1.1.4'

loop_
_geom_angle_atom_site_label_1
_geom_angle_atom_site_label_2
_geom_angle_atom_site_label_3
_geom_angle
C2 P1 C1 101.08(9)
O1 C1 O2 116.26(16)
O1 C1 P1 120.87(13)
O2 C1 P1 122.55(14)
O3 C2 O4 113.89(17)
O3 C2 P1 126.97(15)
O4 C2 P1 119.03(14)
C1 O1 B1 129.91(14)
C1 O2 Si1 127.21(13)
C2 O3 Si2 126.86(13)
C2 O4 Si3 136.17(13)
O2 Si1 C3 109.94(8)
O2 Si1 C5 101.30(9)
C3 Si1 C5 112.37(12)
O2 Si1 C4 105.69(9)
C3 Si1 C4 114.08(11)
C5 Si1 C4 112.44(12)
Si1 C3 H1 109.5
Si1 C3 H2 109.5
H1 C3 H2 109.5
Si1 C3 H3 109.5
H1 C3 H3 109.5
H2 C3 H3 109.5
Si1 C4 H4 109.5
Si1 C4 H5 109.5
H4 C4 H5 109.5
Si1 C4 H6 109.5
H4 C4 H6 109.5
H5 C4 H6 109.5
Si1 C5 H7 109.5
Si1 C5 H8 109.5
H7 C5 H8 109.5
Si1 C5 H9 109.5
H7 C5 H9 109.5
H8 C5 H9 109.5
O3 Si2 C8 108.21(13)
O3 Si2 C7 108.51(10)
C8 Si2 C7 113.73(16)
O3 Si2 C6 101.61(10)
C8 Si2 C6 112.35(16)
C7 Si2 C6 111.60(14)
Si2 C6 H10 109.5
Si2 C6 H11 109.5
H10 C6 H11 109.5
Si2 C6 H12 109.5
H10 C6 H12 109.5
H11 C6 H12 109.5
Si2 C7 H13 109.5
Si2 C7 H14 109.5
H13 C7 H14 109.5
Si2 C7 H15 109.5
H13 C7 H15 109.5
H14 C7 H15 109.5
Si2 C8 H16 109.5
Si2 C8 H17 109.5
H16 C8 H17 109.5
Si2 C8 H18 109.5
H16 C8 H18 109.5
H17 C8 H18 109.5
O4 Si3 C11 108.95(10)
O4 Si3 C10 107.82(10)
C11 Si3 C10 113.48(14)
O4 Si3 C9 100.25(11)
C11 Si3 C9 112.29(14)
C10 Si3 C9 113.04(13)
Si3 C9 H19 109.5
Si3 C9 H20 109.5
H19 C9 H20 109.5
Si3 C9 H21 109.5
H19 C9 H21 109.5
H20 C9 H21 109.5
Si3 C10 H22 109.5
Si3 C10 H23 109.5
H22 C10 H23 109.5
Si3 C10 H24 109.5
H22 C10 H24 109.5
H23 C10 H24 109.5
Si3 C11 H25 109.5
Si3 C11 H26 109.5
H25 C11 H26 109.5
Si3 C11 H27 109.5
H25 C11 H27 109.5
H26 C11 H27 109.5
O1 B1 C12 106.48(14)
O1 B1 C24 111.41(15)
C12 B1 C24 116.49(15)
O1 B1 C18 101.60(14)
C12 B1 C18 115.34(16)
C24 B1 C18 104.60(15)
C13 C12 C17 113.44(17)
C13 C12 B1 127.03(17)
C17 C12 B1 119.26(16)
F1 C13 C14 115.84(17)
F1 C13 C12 120.80(16)
C14 C13 C12 123.32(18)
F2 C14 C15 119.48(18)
F2 C14 C13 118.89(19)
C15 C14 C13 121.62(19)
C14 C15 C16 117.18(19)
C14 C15 H28 121.4
C16 C15 H28 121.4
F3 C16 C17 119.42(19)
F3 C16 C15 120.16(19)
C17 C16 C15 120.4(2)
F4 C17 C16 116.84(18)
F4 C17 C12 119.13(17)
C16 C17 C12 124.02(19)
C19 C18 C23 113.82(17)
C19 C18 B1 127.58(16)
C23 C18 B1 118.50(16)
F5 C19 C20 116.71(17)
F5 C19 C18 120.62(17)
C20 C19 C18 122.66(18)
F6 C20 C21 118.79(18)
F6 C20 C19 119.34(18)
C21 C20 C19 121.85(18)
C22 C21 C20 116.83(18)
C22 C21 H29 121.6
C20 C21 H29 121.6
F7 C22 C21 119.94(18)
F7 C22 C23 118.96(18)
C21 C22 C23 121.09(19)
F8 C23 C22 116.65(17)
F8 C23 C18 119.61(17)
C22 C23 C18 123.73(18)
C29 C24 C25 113.66(17)
C29 C24 B1 128.38(16)
C25 C24 B1 117.19(16)
F9 C25 C26 117.30(17)
F9 C25 C24 118.77(17)
C26 C25 C24 123.91(18)
F10 C26 C25 118.92(19)
F10 C26 C27 119.94(18)
C25 C26 C27 121.14(19)
C28 C27 C26 116.58(19)
C28 C27 H30 121.7
C26 C27 H30 121.7
F11 C28 C27 119.42(19)
F11 C28 C29 118.90(19)
C27 C28 C29 121.67(19)
F12 C29 C24 120.59(17)
F12 C29 C28 116.37(17)
C24 C29 C28 123.02(18)

loop_
_geom_bond_atom_site_label_1
_geom_bond_atom_site_label_2
_geom_bond_distance
P1 C2 1.745(2)
P1 C1 1.8070(19)
C1 O1 1.275(2)
C1 O2 1.296(2)
C2 O3 1.298(2)
C2 O4 1.319(2)
O1 B1 1.561(2)
O2 Si1 1.7393(14)
O3 Si2 1.7264(15)
O4 Si3 1.7076(15)
Si1 C3 1.841(2)
Si1 C5 1.843(2)
Si1 C4 1.846(3)
C3 H1 0.9800
C3 H2 0.9800
C3 H3 0.9800
C4 H4 0.9800
C4 H5 0.9800
C4 H6 0.9800
C5 H7 0.9800
C5 H8 0.9800
C5 H9 0.9800
Si2 C8 1.837(3)
Si2 C7 1.839(3)
Si2 C6 1.847(3)
C6 H10 0.9800
C6 H11 0.9800
C6 H12 0.9800
C7 H13 0.9800
C7 H14 0.9800
C7 H15 0.9800
C8 H16 0.9800
C8 H17 0.9800
C8 H18 0.9800
Si3 C11 1.837(3)
Si3 C10 1.841(2)
Si3 C9 1.848(3)
C9 H19 0.9800
C9 H20 0.9800
C9 H21 0.9800
C10 H22 0.9800
C10 H23 0.9800
C10 H24 0.9800
C11 H25 0.9800
C11 H26 0.9800
C11 H27 0.9800
B1 C12 1.632(3)
B1 C24 1.637(3)
B1 C18 1.648(3)
C12 C13 1.385(3)
C12 C17 1.394(3)
C13 F1 1.359(2)
C13 C14 1.377(3)
C14 F2 1.357(2)
C14 C15 1.365(3)
C15 C16 1.380(3)
C15 H28 0.9500
C16 F3 1.345(2)
C16 C17 1.374(3)
C17 F4 1.354(2)
C18 C19 1.386(3)
C18 C23 1.392(3)
C19 F5 1.349(2)
C19 C20 1.382(3)
C20 F6 1.354(2)
C20 C21 1.372(3)
C21 C22 1.367(3)
C21 H29 0.9500
C22 F7 1.353(2)
C22 C23 1.374(3)
C23 F8 1.353(2)
C24 C29 1.381(3)
C24 C25 1.392(3)
C25 F9 1.357(2)
C25 C26 1.365(3)
C26 F10 1.360(2)
C26 C27 1.376(3)
C27 C28 1.370(3)
C27 H30 0.9500
C28 F11 1.354(2)
C28 C29 1.381(3)
C29 F12 1.357(2)

loop_
_geom_torsion_atom_site_label_1
_geom_torsion_atom_site_label_2
_geom_torsion_atom_site_label_3
_geom_torsion_atom_site_label_4
_geom_torsion
C2 P1 C1 O1 -158.85(16)
C2 P1 C1 O2 27.82(19)
C1 P1 C2 O3 7.3(2)
C1 P1 C2 O4 -176.74(15)
O2 C1 O1 B1 -162.68(17)
P1 C1 O1 B1 23.6(3)
O1 C1 O2 Si1 -4.1(3)
P1 C1 O2 Si1 169.54(10)
O4 C2 O3 Si2 -6.1(2)
P1 C2 O3 Si2 169.97(11)
O3 C2 O4 Si3 178.30(14)
P1 C2 O4 Si3 1.9(3)
C1 O2 Si1 C3 58.47(19)
C1 O2 Si1 C5 177.50(19)
C1 O2 Si1 C4 -65.09(19)
C2 O3 Si2 C8 -58.3(2)
C2 O3 Si2 C7 65.53(19)
C2 O3 Si2 C6 -176.75(18)
C2 O4 Si3 C11 56.1(2)
C2 O4 Si3 C10 -67.5(2)
C2 O4 Si3 C9 174.1(2)
C1 O1 B1 C12 39.4(2)
C1 O1 B1 C24 -88.6(2)
C1 O1 B1 C18 160.52(18)
O1 B1 C12 C13 -120.36(19)
C24 B1 C12 C13 4.6(3)
C18 B1 C12 C13 127.8(2)
O1 B1 C12 C17 53.3(2)
C24 B1 C12 C17 178.22(17)
C18 B1 C12 C17 -58.6(2)
C17 C12 C13 F1 -177.74(17)
B1 C12 C13 F1 -3.8(3)
C17 C12 C13 C14 -0.2(3)
B1 C12 C13 C14 173.72(19)
F1 C13 C14 F2 -2.0(3)
C12 C13 C14 F2 -179.63(18)
F1 C13 C14 C15 177.2(2)
C12 C13 C14 C15 -0.5(3)
F2 C14 C15 C16 179.7(2)
C13 C14 C15 C16 0.5(3)
C14 C15 C16 F3 -179.5(2)
C14 C15 C16 C17 0.1(4)
F3 C16 C17 F4 -0.2(3)
C15 C16 C17 F4 -179.8(2)
F3 C16 C17 C12 178.8(2)
C15 C16 C17 C12 -0.9(4)
C13 C12 C17 F4 179.83(17)
B1 C12 C17 F4 5.4(3)
C13 C12 C17 C16 0.9(3)
B1 C12 C17 C16 -173.6(2)
O1 B1 C18 C19 -128.71(19)
C12 B1 C18 C19 -14.0(3)
C24 B1 C18 C19 115.3(2)
O1 B1 C18 C23 55.1(2)
C12 B1 C18 C23 169.77(16)
C24 B1 C18 C23 -60.9(2)
C23 C18 C19 F5 177.56(16)
B1 C18 C19 F5 1.2(3)
C23 C18 C19 C20 -1.4(3)
B1 C18 C19 C20 -177.75(18)
F5 C19 C20 F6 0.2(3)
C18 C19 C20 F6 179.15(17)
F5 C19 C20 C21 -178.32(18)
C18 C19 C20 C21 0.7(3)
F6 C20 C21 C22 -178.26(18)
C19 C20 C21 C22 0.2(3)
C20 C21 C22 F7 178.70(18)
C20 C21 C22 C23 -0.3(3)
F7 C22 C23 F8 -1.0(3)
C21 C22 C23 F8 177.95(18)
F7 C22 C23 C18 -179.56(18)
C21 C22 C23 C18 -0.6(3)
C19 C18 C23 F8 -177.11(16)
B1 C18 C23 F8 -0.4(3)
C19 C18 C23 C22 1.4(3)
B1 C18 C23 C22 178.07(18)
O1 B1 C24 C29 -1.3(3)
C12 B1 C24 C29 -123.7(2)
C18 B1 C24 C29 107.6(2)
O1 B1 C24 C25 -170.54(15)
C12 B1 C24 C25 67.1(2)
C18 B1 C24 C25 -61.5(2)
C29 C24 C25 F9 180.00(16)
B1 C24 C25 F9 -9.2(2)
C29 C24 C25 C26 -1.6(3)
B1 C24 C25 C26 169.13(18)
F9 C25 C26 F10 0.7(3)
C24 C25 C26 F10 -177.70(17)
F9 C25 C26 C27 179.90(18)
C24 C25 C26 C27 1.5(3)
F10 C26 C27 C28 178.87(18)
C25 C26 C27 C28 -0.3(3)
C26 C27 C28 F11 -179.71(18)
C26 C27 C28 C29 -0.5(3)
C25 C24 C29 F12 178.78(16)
B1 C24 C29 F12 9.3(3)
C25 C24 C29 C28 0.7(3)
B1 C24 C29 C28 -168.78(19)
F11 C28 C29 F12 1.4(3)
C27 C28 C29 F12 -177.81(19)
F11 C28 C29 C24 179.49(18)
C27 C28 C29 C24 0.3(3)
